data_7114164
loop_
_publ_author_name
'Tanaka, Rika'
'Yano, Toshihiro'
'Nishioka, Takanori'
'Nakajo, Kunio'
'Breedlove, Brian K.'
'Kimura, Kentaro'
'Kinoshita, Isamu'
'Isobe, Kiyoshi'

_publ_section_title
;
 Thia-calix[n]pyridines, synthesis and coordination to Cu(i,ii) ions with
 both N and S donor atomsElectronic supplementary information (ESI)
 available: emission spectra of compound 1. See
 http://www.rsc.org/suppdata/cc/b2/b203540e/
;
_journal_issue 16
_journal_name_full 'Chemical Communications'
_journal_page_first 1686
_journal_paper_doi 10.1039/b203540e
_journal_year 2002
_chemical_formula_sum 'C22 H16 Br4 Cl4 Cu3 N4 S4'
_chemical_formula_weight 1116.70
_space_group_IT_number 137
_symmetry_cell_setting tetragonal
_symmetry_Int_Tables_number 137
_symmetry_space_group_name_Hall '-P 4ac 2a'
_symmetry_space_group_name_H-M 'P 42/n m c :2'
_cell_angle_alpha 90
_cell_angle_beta 90
_cell_angle_gamma 90
_cell_formula_units_Z 2
_cell_length_a 13.3084(7)
_cell_length_b 13.3084(7)
_cell_length_c 9.2055(4)
_cell_measurement_reflns_used 21506
_cell_measurement_temperature 296.2
_cell_measurement_theta_max 27.5
_cell_measurement_theta_min 1.5
_cell_volume 1630.42(14)
_computing_cell_refinement PROCESS-AUTO
_computing_data_collection PROCESS-AUTO
_computing_data_reduction 'teXsan Ver. 1.11'
_computing_publication_material 'teXsan Ver. 1.11'
_computing_structure_refinement 'teXsan Ver. 1.10'
_computing_structure_solution SIR92
_diffrn_detector_area_resol_mean 8.00
_diffrn_measured_fraction_theta_full 0.9961
_diffrn_measured_fraction_theta_max 0.9961
_diffrn_measurement_device_type 'Rigaku RAXIS-RAPID Imaging Plate'
_diffrn_measurement_method \w
_diffrn_radiation_type 'Mo K\a'
_diffrn_radiation_wavelength 0.7107
_diffrn_reflns_av_R_equivalents 0.060
_diffrn_reflns_limit_h_max 17
_diffrn_reflns_limit_h_min -17
_diffrn_reflns_limit_k_max 17
_diffrn_reflns_limit_k_min -17
_diffrn_reflns_limit_l_max 11
_diffrn_reflns_limit_l_min -11
_diffrn_reflns_number 14971
_diffrn_reflns_theta_full 27.47
_diffrn_reflns_theta_max 27.47
_exptl_absorpt_coefficient_mu 7.463
_exptl_absorpt_correction_T_max 0.474
_exptl_absorpt_correction_T_min 0.265
_exptl_absorpt_correction_type multi-scan
_exptl_absorpt_process_details '(Higashi, 1995)'
_exptl_crystal_colour red
_exptl_crystal_density_diffrn 2.275
_exptl_crystal_density_method 'not measured'
_exptl_crystal_description needle
_exptl_crystal_size_max 0.250
_exptl_crystal_size_mid 0.100
_exptl_crystal_size_min 0.100
_refine_diff_density_max 0.92
_refine_diff_density_min -0.92
_refine_ls_extinction_method none
_refine_ls_goodness_of_fit_ref 1.977
_refine_ls_number_parameters 65
_refine_ls_number_reflns 641
_refine_ls_R_factor_gt 0.0581
_refine_ls_shift/su_max 0.0004
_refine_ls_structure_factor_coef Fsqd
_refine_ls_weighting_details 'w = 1/[\s^2^(Fo^2^) + (0.06000(Max(Fo^2^,0) + 2Fc^2^)/3)^2^]'
_refine_ls_weighting_scheme calc
_refine_ls_wR_factor_ref 0.1483
_reflns_number_gt 641
_reflns_number_total 1019
_reflns_threshold_expression F^2^3.0\s(F^2^)
_cod_data_source_file b203540e.txt
_cod_data_source_block py4s4-cu-cubr2
_cod_original_cell_volume 1630.4(1)
_cod_original_sg_symbol_H-M P42/nmc
_cod_original_formula_sum 'C22 H16 Br4 Cl4 Cu3 N4 S4 '
_cod_database_code 7114164

loop_
_symmetry_equiv_pos_as_xyz
x,y,z
1/2-x,y,z
x,1/2-y,z
1/2-x,1/2-y,z
y,x,1/2+z
1/2-y,x,1/2+z
y,1/2-x,1/2+z
1/2-y,1/2-x,1/2+z
-x,-y,-z
1/2+x,-y,-z
-x,1/2+y,-z
1/2+x,1/2+y,-z
-y,-x,1/2-z
1/2+y,-x,1/2-z
-y,1/2+x,1/2-z
1/2+y,1/2+x,1/2-z

loop_
_atom_site_label
_atom_site_type_symbol
_atom_site_fract_x
_atom_site_fract_y
_atom_site_fract_z
_atom_site_U_iso_or_equiv
_atom_site_adp_type
_atom_site_occupancy
_atom_site_calc_flag
_atom_site_refinement_flags
Br(1) Br 0.2500 -0.07951(10) 0.8912(2) 0.0526(4) Uani 1.00 d S
Cu(1) Cu 0.2500 -0.2500 1.2500 0.0320(4) Uani 1.00 d S
Cu(2) Cu 0.2014(4) -0.2500 0.8779(5) 0.090(1) Uani 0.50 d SP
Cl(1) Cl -0.1399(4) -0.2500 1.3961(6) 0.100(2) Uani 1.00 d S
S(1) S 0.0568(2) -0.2500 1.0354(3) 0.0409(8) Uani 1.00 d S
N(1) N 0.1433(4) -0.1433 1.2500 0.034(1) Uani 1.00 d S
C(1) C 0.0640(5) -0.1482(6) 1.1595(8) 0.033(2) Uani 1.00 d .
C(2) C -0.0099(6) -0.0757(6) 1.1552(9) 0.045(2) Uani 1.00 d .
C(3) C -0.0037(6) 0.0037 1.2500 0.049(2) Uani 1.00 d S
C(4) C -0.2500 -0.2500 1.288(3) 0.19(2) Uani 1.00 d S
H(1) H -0.058(6) -0.083(6) 1.095(8) 0.04(2) Uiso 1.00 calc .
H(2) H -0.049(6) 0.0494 1.2500 0.04(2) Uiso 1.00 calc S
H(3) H -0.2500 -0.1917 1.2325 0.2331 Uiso 1.00 calc S

loop_
_atom_site_aniso_label
_atom_site_aniso_U_11
_atom_site_aniso_U_22
_atom_site_aniso_U_33
_atom_site_aniso_U_12
_atom_site_aniso_U_13
_atom_site_aniso_U_23
Br(1) 0.0386(7) 0.0580(8) 0.061(1) 0.0000 0.0000 0.0130(7)
Cu(1) 0.0266(7) 0.0266 0.043(2) 0.0000 0.0000 0.0000
Cu(2) 0.137(4) 0.064(2) 0.068(2) 0.0000 0.032(3) 0.0000
Cl(1) 0.085(3) 0.120(4) 0.097(4) 0.0000 0.013(3) 0.0000
S(1) 0.047(2) 0.041(1) 0.035(2) 0.0000 -0.005(1) 0.0000
N(1) 0.031(2) 0.0306 0.039(5) 0.000(3) -0.0025 -0.003(3)
C(1) 0.030(3) 0.036(3) 0.034(4) 0.001(3) 0.005(3) 0.010(3)
C(2) 0.036(4) 0.053(5) 0.045(6) 0.013(4) -0.005(4) 0.006(4)
C(3) 0.040(3) 0.0403 0.067(8) 0.016(5) 0.0073 0.007(4)
C(4) 0.09(2) 0.41(7) 0.06(2) 0.0000 0.0000 0.0000

loop_
_atom_type_symbol
_atom_type_description
_atom_type_scat_dispersion_real
_atom_type_scat_dispersion_imag
_atom_type_scat_source
C C 0.003 0.002
;International Tables for Crystallography
(1992, Vol. C, Tables 4.2.6.8 and 6.1.1.1)
;
H H 0.000 0.000
;International Tables for Crystallography
(1992, Vol. C, Table 6.1.1.2)
;
N N 0.006 0.003
;International Tables for Crystallography
(1992, Vol. C, Tables 4.2.6.8 and 6.1.1.1)
;
S S 0.125 0.123
;International Tables for Crystallography
(1992, Vol. C, Tables 4.2.6.8 and 6.1.1.1)
;
Cu Cu 0.320 1.265
;International Tables for Crystallography
(1992, Vol. C, Tables 4.2.6.8 and 6.1.1.1)
;
Br Br -0.290 2.459
;International Tables for Crystallography
(1992, Vol. C, Tables 4.2.6.8 and 6.1.1.1)
;
Cl Cl 0.148 0.159
;International Tables for Crystallography
(1992, Vol. C, Tables 4.2.6.8 and 6.1.1.1)
;

loop_
_geom_bond_atom_site_label_1
_geom_bond_atom_site_label_2
_geom_bond_distance
_geom_bond_site_symmetry_2
_geom_bond_publ_flag
Br(1) Cu(2) 2.362(2) . yes
Br(1) Cu(2) 2.362(2) 2_555 yes
Br(1) Cu(2) 2.961(5) 13_556 yes
Cu(1) N(1) 2.009(8) . yes
Cu(1) N(1) 2.009(8) 2_555 yes
Cu(1) N(1) 2.009(8) 3_545 yes
Cu(1) N(1) 2.009(8) 4_545 yes
Cu(1) C(1) 2.943(7) . yes
Cu(1) C(1) 2.943(7) 2_555 yes
Cu(1) C(1) 2.943(7) 3_545 yes
Cu(1) C(1) 2.943(7) 4_545 yes
Cu(1) C(1) 2.943(7) 15_547 yes
Cu(1) C(1) 2.943(7) 16_547 yes
Cu(1) C(1) 2.943(7) 13_557 yes
Cu(1) C(1) 2.943(7) 14_557 yes
Cu(2) Cu(2) 1.29(1) 2_555 yes
Cu(2) Cu(2) 2.527(8) 15_546 yes
Cu(2) Cu(2) 2.527(8) 13_556 yes
Cu(2) S(1) 2.409(6) . yes
Cl(1) Cl(1) 2.93(1) 2_455 yes
Cl(1) C(4) 1.77(2) . yes
S(1) N(1) 2.691(3) . yes
S(1) N(1) 2.691(3) 3_545 yes
S(1) C(1) 1.775(8) . yes
S(1) C(1) 1.775(8) 3_545 yes
S(1) C(2) 2.718(8) . yes
S(1) C(2) 2.718(8) 3_545 yes
N(1) N(1) 2.84(1) 2_555 yes
N(1) N(1) 2.84(1) 3_545 yes
N(1) C(1) 1.346(8) . yes
N(1) C(1) 1.346(8) 13_557 yes
N(1) C(2) 2.39(1) . yes
N(1) C(2) 2.39(1) 13_557 yes
N(1) C(3) 2.77(1) . yes
C(1) C(1) 2.71(2) 3_545 yes
C(1) C(1) 2.30(2) 13_557 yes
C(1) C(2) 1.378(10) . yes
C(1) C(2) 2.71(1) 13_557 yes
C(1) C(3) 2.36(1) . yes
C(2) C(2) 2.37(2) 13_557 yes
C(2) C(3) 1.373(10) . yes

loop_
_geom_contact_atom_site_label_1
_geom_contact_atom_site_label_2
_geom_contact_distance
_geom_contact_site_symmetry_2
Br(1) Cu(2) 2.961(5) 13_556
Cu(1) C(1) 2.943(7) .
Cu(1) C(1) 2.943(7) 2_555
Cu(1) C(1) 2.943(7) 3_545
Cu(1) C(1) 2.943(7) 4_545
Cu(1) C(1) 2.943(7) 15_547
Cu(1) C(1) 2.943(7) 16_547
Cu(1) C(1) 2.943(7) 13_557
Cu(1) C(1) 2.943(7) 14_557
Cu(2) Cu(2) 2.527(8) 15_546
Cu(2) Cu(2) 2.527(8) 13_556
Cl(1) Cl(1) 2.93(1) 2_455
S(1) N(1) 2.691(3) .
S(1) N(1) 2.691(3) 3_545
S(1) C(2) 2.718(8) .
S(1) C(2) 2.718(8) 3_545
N(1) N(1) 2.84(1) 2_555
N(1) N(1) 2.84(1) 3_545
N(1) C(3) 2.77(1) .
C(1) C(1) 2.71(2) 3_545
C(1) C(2) 2.71(1) 13_557
Cu(1) C(1) 2.943(7) 14_557
Cu(1) C(1) 2.943(7) 15_547
Cu(1) C(1) 2.943(7) 16_547
N(1) C(1) 3.084(8) 14_557

loop_
_geom_torsion_atom_site_label_1
_geom_torsion_atom_site_label_2
_geom_torsion_atom_site_label_3
_geom_torsion_atom_site_label_4
_geom_torsion
_geom_torsion_site_symmetry_2
_geom_torsion_site_symmetry_3
_geom_torsion_site_symmetry_4
_geom_torsion_publ_flag
Br(1) Cu(2) Cu(2) Br(1) 173.8(2) . 2_555 3_545 yes
Br(1) Cu(2) Cu(2) Cu(2) -108.4(2) . 2_555 15_546 yes
Br(1) Cu(2) Cu(2) Cu(2) -77.7(1) . 2_555 13_556 yes
Br(1) Cu(2) Cu(2) S(1) 86.9(1) . 2_555 2_555 yes
Br(1) Cu(2) Cu(2) Br(1) -93.82(7) . 15_546 13_556 yes
Br(1) Cu(2) Cu(2) Br(1) 52.9(3) . 15_546 14_556 yes
Br(1) Cu(2) Cu(2) Cu(2) 69.4(2) . 15_546 2_555 yes
Br(1) Cu(2) Cu(2) Cu(2) -16.5(1) . 15_546 13_556 yes
Br(1) Cu(2) Cu(2) S(1) 177.8(1) . 15_546 15_546 yes
Br(1) Cu(2) Cu(2) Br(1) -119.5(2) . 13_556 13_556 yes
Br(1) Cu(2) Cu(2) Br(1) 93.82(7) . 13_556 14_556 yes
Br(1) Cu(2) Cu(2) Cu(2) 77.28(7) . 13_556 2_555 yes
Br(1) Cu(2) Cu(2) Cu(2) 163.3(1) . 13_556 15_546 yes
Br(1) Cu(2) Cu(2) S(1) -31.1(4) . 13_556 13_556 yes
Br(1) Cu(2) S(1) N(1) -45.9(2) . . . yes
Br(1) Cu(2) S(1) N(1) -109.9(2) . . 3_545 yes
Br(1) Cu(2) S(1) C(1) -23.5(3) . . . yes
Br(1) Cu(2) S(1) C(1) -132.3(3) . . 3_545 yes
Br(1) Cu(2) S(1) C(2) 3.6(3) . . . yes
Br(1) Cu(2) S(1) C(2) -159.4(2) . . 3_545 yes
Br(1) Cu(2) Br(1) Cu(2) 11.1(4) 2_555 3_545 . yes
Br(1) Cu(2) Cu(2) Cu(2) 108.4(2) 2_555 . 15_546 yes
Br(1) Cu(2) Cu(2) Cu(2) 77.7(1) 2_555 . 13_556 yes
Br(1) Cu(2) Cu(2) S(1) -86.9(1) 2_555 . . yes
Br(1) Cu(2) Cu(2) Br(1) -52.9(3) 2_555 15_546 13_556 yes
Br(1) Cu(2) Cu(2) Br(1) 93.82(7) 2_555 15_546 14_556 yes
Br(1) Cu(2) Cu(2) Cu(2) -69.4(2) 2_555 15_546 . yes
Br(1) Cu(2) Cu(2) Cu(2) 16.5(1) 2_555 15_546 13_556 yes
Br(1) Cu(2) Cu(2) S(1) -177.8(1) 2_555 15_546 15_546 yes
Br(1) Cu(2) Cu(2) Br(1) -93.82(7) 2_555 13_556 13_556 yes
Br(1) Cu(2) Cu(2) Br(1) 119.5(2) 2_555 13_556 14_556 yes
Br(1) Cu(2) Cu(2) Cu(2) -77.28(7) 2_555 13_556 . yes
Br(1) Cu(2) Cu(2) Cu(2) -163.3(1) 2_555 13_556 15_546 yes
Br(1) Cu(2) Cu(2) S(1) 31.1(4) 2_555 13_556 13_556 yes
Br(1) Cu(2) S(1) C(1) 23.5(3) 2_555 2_555 2_555 yes
Br(1) Cu(2) S(1) C(1) 132.3(3) 2_555 2_555 4_545 yes
Br(1) Cu(2) Br(1) Cu(2) -121.6(1) 13_556 13_556 15_546 yes
Br(1) Cu(2) Br(1) Cu(2) 121.6(1) 13_556 14_556 15_546 yes
Br(1) Cu(2) Cu(2) Cu(2) -77.28(7) 13_556 . 2_555 yes
Br(1) Cu(2) Cu(2) Cu(2) -163.3(1) 13_556 . 15_546 yes
Br(1) Cu(2) Cu(2) S(1) 88.4(2) 13_556 . . yes
Br(1) Cu(2) Cu(2) Br(1) 146.7(3) 13_556 2_555 3_545 yes
Br(1) Cu(2) Cu(2) Cu(2) 77.28(7) 13_556 2_555 . yes
Br(1) Cu(2) Cu(2) Cu(2) 163.3(1) 13_556 2_555 15_546 yes
Br(1) Cu(2) Cu(2) S(1) -88.4(2) 13_556 2_555 2_555 yes
Br(1) Cu(2) Cu(2) Br(1) 93.1(1) 13_556 15_546 13_556 yes
Br(1) Cu(2) Cu(2) Br(1) -93.1(1) 13_556 15_546 14_556 yes
Br(1) Cu(2) Cu(2) Cu(2) 15.3(1) 13_556 15_546 . yes
Br(1) Cu(2) Cu(2) Cu(2) -15.3(1) 13_556 15_546 2_555 yes
Br(1) Cu(2) Cu(2) S(1) 180.0 13_556 15_546 15_546 yes
Cu(1) N(1) N(1) C(1) 85.5(7) . 2_555 2_555 yes
Cu(1) N(1) N(1) C(1) -141.7(3) . 2_555 14_557 yes
Cu(1) N(1) N(1) C(1) -141.7(3) . 3_545 3_545 yes
Cu(1) N(1) N(1) C(1) 85.5(7) . 3_545 15_547 yes
Cu(1) N(1) C(1) C(1) 30.9(2) . . 3_545 yes
Cu(1) N(1) C(1) C(1) 180.0 . . 13_557 yes
Cu(1) N(1) C(1) C(2) -179.1(6) . . . yes
Cu(1) N(1) C(1) C(2) 179.6(3) . . 13_557 yes
Cu(1) N(1) C(1) C(3) 180.0 . . . yes
Cu(1) N(1) C(1) S(1) -1.7(6) . 13_557 13_557 yes
Cu(1) N(1) C(1) C(2) -179.1(6) . 13_557 13_557 yes
Cu(1) N(1) C(2) C(2) -180.0 . . 13_557 yes
Cu(1) N(1) C(2) C(3) -180.0 . . . yes
Cu(1) N(1) C(2) C(1) 1.6(10) . 13_557 13_557 yes
Cu(1) N(1) C(2) C(3) -180.0 . 13_557 . yes
Cu(1) N(1) C(1) S(1) 1.7(6) 2_555 2_555 2_555 yes
Cu(1) N(1) C(1) C(2) 179.1(6) 2_555 2_555 2_555 yes
Cu(1) N(1) C(1) S(1) 1.7(6) 2_555 14_557 13_557 yes
Cu(1) N(1) C(1) C(2) 179.1(6) 2_555 14_557 14_557 yes
Cu(1) N(1) C(1) S(1) 1.7(6) 3_545 3_545 . yes
Cu(1) N(1) C(1) C(2) 179.1(6) 3_545 3_545 3_545 yes
Cu(1) N(1) C(1) S(1) 1.7(6) 3_545 15_547 15_547 yes
Cu(1) N(1) C(1) C(2) 179.1(6) 3_545 15_547 15_547 yes
Cu(1) N(1) C(1) S(1) -1.7(6) 4_545 4_545 2_555 yes
Cu(1) N(1) C(1) C(2) -179.1(6) 4_545 4_545 4_545 yes
Cu(1) N(1) C(1) S(1) -1.7(6) 4_545 16_547 15_547 yes
Cu(1) N(1) C(1) C(2) -179.1(6) 4_545 16_547 16_547 yes
Cu(1) C(1) C(1) S(1) -113.3(4) . 3_545 . yes
Cu(1) C(1) C(1) N(1) 19.7(2) . 3_545 3_545 yes
Cu(1) C(1) C(1) C(2) 163.7(8) . 3_545 3_545 yes
Cu(1) C(1) C(1) S(1) -2(1) . 13_557 13_557 yes
Cu(1) C(1) C(1) N(1) 0.0 . 13_557 . yes
Cu(1) C(1) C(1) C(2) -179.2(5) . 13_557 13_557 yes
Cu(1) C(1) C(2) C(2) -2(1) . . 13_557 yes
Cu(1) C(1) C(2) C(3) -3(1) . . . yes
Cu(1) C(1) C(2) C(1) 0.7(4) . 13_557 13_557 yes
Cu(1) C(1) C(2) C(3) 179.4(4) . 13_557 . yes
Cu(1) C(1) S(1) Cu(2) 60.5(2) 2_555 2_555 2_555 yes
Cu(1) C(1) S(1) C(1) -55.2(3) 2_555 2_555 4_545 yes
Cu(1) C(1) N(1) C(1) -180.0 2_555 2_555 14_557 yes
Cu(1) C(1) C(2) C(3) 3(1) 2_555 2_555 14_557 yes
Cu(1) C(1) S(1) N(1) -33.7(2) 3_545 . . yes
Cu(1) C(1) S(1) N(1) 1.0(3) 3_545 . 3_545 yes
Cu(1) C(1) S(1) C(1) -55.2(3) 3_545 . . yes
Cu(1) C(1) S(1) C(2) -78.4(3) 3_545 . . yes
Cu(1) C(1) S(1) C(2) 178.5(7) 3_545 . 3_545 yes
Cu(1) C(1) N(1) C(1) -180.0 3_545 3_545 15_547 yes
Cu(1) C(1) C(2) C(3) 3(1) 3_545 3_545 3_545 yes
Cu(1) C(1) S(1) Cu(2) -60.5(2) 4_545 2_555 2_555 yes
Cu(1) C(1) S(1) C(1) 55.2(3) 4_545 2_555 2_555 yes
Cu(1) C(1) N(1) C(1) 180.0 4_545 4_545 16_547 yes
Cu(1) C(1) S(1) Cu(2) 60.5(2) 15_547 15_547 15_547 yes
Cu(1) C(1) S(1) C(1) -55.2(3) 15_547 15_547 16_547 yes
Cu(1) C(1) N(1) C(1) -180.0 15_547 3_545 3_545 yes
Cu(1) C(1) C(2) C(3) 3(1) 15_547 15_547 15_547 yes
Cu(1) C(1) S(1) Cu(2) -60.5(2) 16_547 15_547 15_547 yes
Cu(1) C(1) S(1) C(1) 55.2(3) 16_547 15_547 15_547 yes
Cu(1) C(1) N(1) C(1) 180.0 16_547 4_545 4_545 yes
Cu(1) C(1) S(1) Cu(2) -60.5(2) 13_557 13_557 13_557 yes
Cu(1) C(1) S(1) C(1) 55.2(3) 13_557 13_557 14_557 yes
Cu(1) C(1) N(1) N(1) -30.9(2) 13_557 . 2_555 yes
Cu(1) C(1) N(1) N(1) 55.6(5) 13_557 . 3_545 yes
Cu(1) C(1) N(1) C(1) 180.0 13_557 . . yes
Cu(1) C(1) N(1) C(2) -179.6(3) 13_557 . . yes
Cu(1) C(1) N(1) C(2) 179.1(6) 13_557 . 13_557 yes
Cu(1) C(1) N(1) C(3) 180.0000(1) 13_557 . . yes
Cu(1) C(1) C(2) C(3) -3(1) 13_557 13_557 . yes
Cu(1) C(1) S(1) Cu(2) 60.5(2) 14_557 13_557 13_557 yes
Cu(1) C(1) S(1) C(1) -55.2(3) 14_557 13_557 13_557 yes
Cu(1) C(1) N(1) C(1) -180.0 14_557 2_555 2_555 yes
Cu(1) C(1) C(2) C(3) 3(1) 14_557 14_557 2_555 yes
Cu(2) Cu(2) Cu(2) Cu(2) 85.98(7) 2_555 15_546 13_556 yes
Cu(2) Cu(2) Cu(2) S(1) -108.3(3) 2_555 15_546 15_546 yes
Cu(2) Cu(2) Cu(2) Cu(2) -85.98(7) 2_555 13_556 15_546 yes
Cu(2) Cu(2) Cu(2) S(1) 108.3(3) 2_555 13_556 13_556 yes
Cu(2) Cu(2) S(1) C(1) -54.4(3) 2_555 2_555 2_555 yes
Cu(2) Cu(2) S(1) C(1) 54.4(3) 2_555 2_555 4_545 yes
Cu(2) Cu(2) Cu(2) Cu(2) -85.98(7) 15_546 2_555 13_556 yes
Cu(2) Cu(2) Cu(2) S(1) 165.7(2) 15_546 2_555 2_555 yes
Cu(2) Cu(2) Cu(2) Cu(2) 30.7(3) 15_546 13_556 2_555 yes
Cu(2) Cu(2) Cu(2) S(1) -164.7(1) 15_546 13_556 13_556 yes
Cu(2) Cu(2) Cu(2) Cu(2) 85.98(7) 13_556 2_555 15_546 yes
Cu(2) Cu(2) Cu(2) S(1) -165.7(2) 13_556 2_555 2_555 yes
Cu(2) Cu(2) Cu(2) Cu(2) -30.7(3) 13_556 15_546 2_555 yes
Cu(2) Cu(2) Cu(2) S(1) 164.7(1) 13_556 15_546 15_546 yes
Cu(2) S(1) N(1) N(1) -20.7(1) . . 2_555 yes
Cu(2) S(1) N(1) N(1) -93.6(1) . . 3_545 yes
Cu(2) S(1) N(1) C(1) 125.6(5) . . . yes
Cu(2) S(1) N(1) C(1) 122.4(6) . . 13_557 yes
Cu(2) S(1) N(1) C(2) 124.2(2) . . . yes
Cu(2) S(1) N(1) C(2) 124.1(2) . . 13_557 yes
Cu(2) S(1) N(1) C(3) 124.19(8) . . . yes
Cu(2) S(1) N(1) C(1) -125.6(5) . 3_545 3_545 yes
Cu(2) S(1) N(1) C(1) -122.4(6) . 3_545 15_547 yes
Cu(2) S(1) C(1) C(1) -115.7(3) . . 3_545 yes
Cu(2) S(1) C(1) C(1) -57(1) . . 13_557 yes
Cu(2) S(1) C(1) C(2) 118.0(6) . . . yes
Cu(2) S(1) C(1) C(2) 48(18) . . 13_557 yes
Cu(2) S(1) C(1) C(3) 117.3(6) . . . yes
Cu(2) S(1) C(1) N(1) 59.5(5) . 3_545 3_545 yes
Cu(2) S(1) C(1) C(2) -118.0(6) . 3_545 3_545 yes
Cu(2) S(1) C(2) C(2) -72.3(7) . . 13_557 yes
Cu(2) S(1) C(2) C(3) -72(1) . . . yes
Cu(2) S(1) C(2) C(1) 73.7(7) . 3_545 3_545 yes
Cu(2) S(1) C(2) C(3) 72(1) . 3_545 3_545 yes
S(1) N(1) N(1) C(1) 31.2(6) . 2_555 2_555 yes
S(1) N(1) N(1) C(1) 164.0(4) . 2_555 14_557 yes
S(1) N(1) N(1) C(1) -21.5(3) . 3_545 3_545 yes
S(1) N(1) N(1) C(1) -154.3(7) . 3_545 15_547 yes
S(1) N(1) C(1) C(1) 32.5(4) . . 3_545 yes
S(1) N(1) C(1) C(1) -178.3(6) . . 13_557 yes
S(1) N(1) C(1) C(2) -177(1) . . . yes
S(1) N(1) C(1) C(2) -178.8(5) . . 13_557 yes
S(1) N(1) C(1) C(3) -178.3(6) . . . yes
S(1) N(1) C(1) C(2) 3(1) . 13_557 13_557 yes
S(1) N(1) C(2) C(2) -179.9(4) . . 13_557 yes
S(1) N(1) C(2) C(3) -179.9(4) . . . yes
S(1) N(1) C(2) C(1) -178.3(7) . 13_557 13_557 yes
S(1) N(1) C(2) C(3) 0.1(5) . 13_557 . yes
S(1) N(1) Cu(1) N(1) 47.38(6) 3_545 . . yes
S(1) N(1) Cu(1) N(1) -132.62(6) 3_545 . 4_545 yes
S(1) N(1) Cu(1) C(1) 30.3(2) 3_545 . . yes
S(1) N(1) Cu(1) C(1) -86.2(3) 3_545 . 2_555 yes
S(1) N(1) Cu(1) C(1) 1.0(3) 3_545 . 3_545 yes
S(1) N(1) Cu(1) C(1) -115.5(2) 3_545 . 4_545 yes
S(1) N(1) Cu(1) C(1) -179.0(3) 3_545 . 15_547 yes
S(1) N(1) Cu(1) C(1) -149.7(2) 3_545 . 16_547 yes
S(1) N(1) Cu(1) C(1) 64.5(2) 3_545 . 13_557 yes
S(1) N(1) Cu(1) C(1) 93.8(3) 3_545 . 14_557 yes
S(1) N(1) C(1) C(2) 177(1) 3_545 3_545 3_545 yes
S(1) N(1) C(1) C(2) -3(1) 3_545 15_547 15_547 yes
S(1) C(1) C(1) N(1) 133.0(6) . 3_545 3_545 yes
S(1) C(1) C(1) C(2) -82.9(8) . 3_545 3_545 yes
S(1) C(1) C(1) S(1) -5(2) . 13_557 13_557 yes
S(1) C(1) C(1) N(1) -2(1) . 13_557 . yes
S(1) C(1) C(1) C(2) 177.9(8) . 13_557 13_557 yes
S(1) C(1) C(2) C(2) -178.8(4) . . 13_557 yes
S(1) C(1) C(2) C(3) -179.2(5) . . . yes
S(1) C(1) C(2) C(1) -108(18) . 13_557 13_557 yes
S(1) C(1) C(2) C(3) 70(18) . 13_557 . yes
S(1) C(1) N(1) C(1) -178.3(6) 3_545 3_545 15_547 yes
S(1) C(1) C(2) C(3) 179.2(5) 3_545 3_545 3_545 yes
S(1) C(2) C(2) C(1) 0.6(9) . 13_557 13_557 yes
S(1) C(2) C(2) C(3) 179.9(5) . 13_557 . yes
S(1) C(2) C(1) N(1) -177(1) 3_545 3_545 3_545 yes
N(1) N(1) Cu(1) C(1) 17.1(2) 2_555 . . yes
N(1) N(1) Cu(1) C(1) 133.6(3) 2_555 . 2_555 yes
N(1) N(1) Cu(1) C(1) 46.4(3) 2_555 . 3_545 yes
N(1) N(1) Cu(1) C(1) 162.9(2) 2_555 . 4_545 yes
N(1) N(1) Cu(1) C(1) -133.6(3) 2_555 . 15_547 yes
N(1) N(1) Cu(1) C(1) -162.9(2) 2_555 . 16_547 yes
N(1) N(1) Cu(1) C(1) -17.1(2) 2_555 . 13_557 yes
N(1) N(1) Cu(1) C(1) -46.4(3) 2_555 . 14_557 yes
N(1) N(1) C(1) C(2) 123.5(7) 2_555 2_555 2_555 yes
N(1) N(1) C(1) C(2) -150.1(7) 2_555 14_557 14_557 yes
N(1) N(1) Cu(1) C(1) -17.1(2) 3_545 . . yes
N(1) N(1) Cu(1) C(1) -133.6(3) 3_545 . 2_555 yes
N(1) N(1) Cu(1) C(1) -46.4(3) 3_545 . 3_545 yes
N(1) N(1) Cu(1) C(1) -162.9(2) 3_545 . 4_545 yes
N(1) N(1) Cu(1) C(1) 133.6(3) 3_545 . 15_547 yes
N(1) N(1) Cu(1) C(1) 162.9(2) 3_545 . 16_547 yes
N(1) N(1) Cu(1) C(1) 17.1(2) 3_545 . 13_557 yes
N(1) N(1) Cu(1) C(1) 46.4(3) 3_545 . 14_557 yes
N(1) N(1) C(1) C(2) -150.1(7) 3_545 3_545 3_545 yes
N(1) N(1) C(1) C(2) 123.5(7) 3_545 15_547 15_547 yes
N(1) C(1) C(1) N(1) 0.0 . 3_545 3_545 yes
N(1) C(1) C(1) C(2) 144.0(9) . 3_545 3_545 yes
N(1) C(1) C(1) C(2) -179.2(5) . 13_557 13_557 yes
N(1) C(1) C(2) C(2) -1.4(8) . . 13_557 yes
N(1) C(1) C(2) C(3) -1(1) . . . yes
N(1) C(1) C(2) C(1) 0.4(3) . 13_557 13_557 yes
N(1) C(1) C(2) C(3) 179.1(5) . 13_557 . yes
N(1) C(1) S(1) C(1) 56.2(6) 13_557 13_557 14_557 yes
N(1) C(1) C(2) C(3) -1(1) 13_557 13_557 . yes
N(1) C(2) C(2) C(1) 0.7(5) . 13_557 13_557 yes
N(1) C(2) C(2) C(3) 180.0 . 13_557 . yes
C(1) C(1) S(1) C(2) -23.2(3) 3_545 . . yes
C(1) C(1) S(1) C(2) -126.2(6) 3_545 . 3_545 yes
C(1) C(1) C(2) C(3) -133.9(5) 3_545 3_545 3_545 yes
C(1) C(1) N(1) C(2) 0.4(3) 13_557 . . yes
C(1) C(1) N(1) C(2) -0.9(6) 13_557 . 13_557 yes
C(1) C(1) N(1) C(3) 0.0 13_557 . . yes
C(1) C(1) C(2) C(3) -1.3(8) 13_557 13_557 . yes
C(1) C(2) C(2) C(1) 1.5(9) . 13_557 13_557 yes
C(1) C(2) C(2) C(3) -179.3(5) . 13_557 . yes
C(1) C(2) C(2) C(3) -179.3(5) . 13_557 . yes
